data_4088689
loop_
_publ_author_name
'Munjanja, Lloyd'
'Torres-L\'opez, Coralys'
'Brennessel, William W.'
'Jones, William D.'

_publ_section_title
;
 C--CN Bond Cleavage Using Palladium Supported by a Dippe Ligand
;
_journal_issue 11
_journal_name_full Organometallics
_journal_page_first 2010
_journal_paper_doi 10.1021/acs.organomet.6b00304
_journal_volume 35
_journal_year 2016
_chemical_absolute_configuration ad
_chemical_formula_moiety 'C34 H50 B N P2 Pd'
_chemical_formula_sum 'C34 H50 B N P2 Pd'
_chemical_formula_weight 651.90
_chemical_name_common jonlm38
_chemical_name_systematic (dippe)Pd(Me)(CNBPh3)
_space_group_crystal_system orthorhombic
_space_group_IT_number 33
_space_group_name_Hall 'P 2c -2n'
_space_group_name_H-M_alt 'P n a 21'
_atom_sites_solution_hydrogens geom
_atom_sites_solution_primary direct
_atom_sites_solution_secondary difmap
_audit_creation_method SHELXL-2014/7
_cell_angle_alpha 90
_cell_angle_beta 90
_cell_angle_gamma 90
_cell_formula_units_Z 8
_cell_length_a 16.9464(15)
_cell_length_b 13.0266(11)
_cell_length_c 30.638(3)
_cell_measurement_reflns_used 3944
_cell_measurement_temperature 100.0(5)
_cell_measurement_theta_max 30.28
_cell_measurement_theta_min 2.38
_cell_volume 6763.5(11)
_computing_cell_refinement 'SAINT (Bruker, 2013)'
_computing_data_collection 'APEX3 (Bruker, 2015)'
_computing_data_reduction 'SAINT (Bruker, 2013)'
_computing_molecular_graphics 'SHELXTL (Sheldrick, 2008)'
_computing_publication_material 'SHELXTL (Sheldrick, 2008)'
_computing_structure_refinement 'SHELXL-2014/7 (Sheldrick, 2015b)'
_computing_structure_solution 'SHELXT-2014/5 (Sheldrick, 2014)'
_diffrn_ambient_temperature 100.0(5)
_diffrn_measured_fraction_theta_full 0.997
_diffrn_measured_fraction_theta_max 0.996
_diffrn_measurement_device_type 'Bruker SMART APEX II CCD platform'
_diffrn_measurement_method '\w scans'
_diffrn_radiation_type MoK\a
_diffrn_radiation_wavelength 0.71073
_diffrn_reflns_av_R_equivalents 0.0895
_diffrn_reflns_av_unetI/netI 0.0676
_diffrn_reflns_Laue_measured_fraction_full 0.997
_diffrn_reflns_Laue_measured_fraction_max 0.996
_diffrn_reflns_limit_h_max 24
_diffrn_reflns_limit_h_min -24
_diffrn_reflns_limit_k_max 19
_diffrn_reflns_limit_k_min -19
_diffrn_reflns_limit_l_max 45
_diffrn_reflns_limit_l_min -45
_diffrn_reflns_number 112743
_diffrn_reflns_point_group_measured_fraction_full 0.998
_diffrn_reflns_point_group_measured_fraction_max 0.997
_diffrn_reflns_theta_full 31.506
_diffrn_reflns_theta_max 31.517
_diffrn_reflns_theta_min 1.699
_diffrn_source 'fine-focus sealed tube'
_exptl_absorpt_coefficient_mu 0.666
_exptl_absorpt_correction_T_max 0.7462
_exptl_absorpt_correction_T_min 0.6670
_exptl_absorpt_correction_type multi-scan
_exptl_absorpt_process_details 'SADABS (Sheldrick, 2015a)'
_exptl_crystal_colour 'pale yellow'
_exptl_crystal_density_diffrn 1.280
_exptl_crystal_description needle
_exptl_crystal_F_000 2736
_exptl_crystal_size_max 0.42
_exptl_crystal_size_mid 0.18
_exptl_crystal_size_min 0.16
_refine_diff_density_max 0.930
_refine_diff_density_min -0.976
_refine_diff_density_rms 0.099
_refine_ls_abs_structure_details
; 
 Refined as an inversion twin. 
;
_refine_ls_abs_structure_Flack 0.31(3)
_refine_ls_extinction_method none
_refine_ls_goodness_of_fit_ref 1.055
_refine_ls_hydrogen_treatment constr
_refine_ls_matrix_type full
_refine_ls_number_parameters 722
_refine_ls_number_reflns 22422
_refine_ls_number_restraints 1
_refine_ls_restrained_S_all 1.055
_refine_ls_R_factor_all 0.0848
_refine_ls_R_factor_gt 0.0523
_refine_ls_shift/su_max 0.001
_refine_ls_shift/su_mean 0.000
_refine_ls_structure_factor_coef Fsqd
_refine_ls_weighting_details 'w=1/[\s^2^(Fo^2^)+(0.0333P)^2^+5.9144P] where P=(Fo^2^+2Fc^2^)/3'
_refine_ls_weighting_scheme calc
_refine_ls_wR_factor_gt 0.0940
_refine_ls_wR_factor_ref 0.1055
_reflns_Friedel_coverage 0.968
_reflns_Friedel_fraction_full 0.998
_reflns_Friedel_fraction_max 0.998
_reflns_number_gt 16524
_reflns_number_total 22422
_reflns_threshold_expression 'I > 2\s(I)'
_cod_data_source_file om6b00304_si_002.cif
_cod_data_source_block 3a'
_cod_original_cell_volume 6763.5(10)
_cod_database_code 4088689
_shelx_shelxl_version_number 2014/7
_shelx_space_group_comment
; 
The symmetry employed for this shelxl refinement is uniquely defined 
by the following loop, which should always be used as a source of 
symmetry information in preference to the above space-group names. 
They are only intended as comments. 
;
_shelx_estimated_absorpt_t_min 0.767
_shelx_estimated_absorpt_t_max 0.901

loop_
_space_group_symop_operation_xyz
'x, y, z'
'-x, -y, z+1/2'
'x+1/2, -y+1/2, z'
'-x+1/2, y+1/2, z+1/2'

loop_
_atom_site_label
_atom_site_type_symbol
_atom_site_fract_x
_atom_site_fract_y
_atom_site_fract_z
_atom_site_U_iso_or_equiv
_atom_site_adp_type
_atom_site_occupancy
_atom_site_site_symmetry_order
_atom_site_calc_flag
_atom_site_refinement_flags_posn
_atom_site_refinement_flags_adp
Pd1 Pd 0.67046(2) 0.67644(3) 0.39166(2) 0.02232(9) Uani 1 1 d . .
P1 P 0.70250(9) 0.51347(11) 0.40963(5) 0.0233(3) Uani 1 1 d . .
P2 P 0.79291(9) 0.68802(12) 0.35936(5) 0.0235(3) Uani 1 1 d . .
N1 N 0.6178(3) 0.9026(4) 0.36773(18) 0.0257(11) Uani 1 1 d . .
B1 B 0.5918(4) 1.0185(5) 0.3639(3) 0.0277(15) Uani 1 1 d . .
C1 C 0.6375(3) 0.8203(5) 0.37521(19) 0.0265(12) Uani 1 1 d . .
C2 C 0.5656(4) 0.6661(6) 0.4270(3) 0.0417(18) Uani 1 1 d . .
H2A H 0.5213 0.6867 0.4084 0.063 Uiso 1 1 calc R U
H2B H 0.5683 0.7116 0.4525 0.063 Uiso 1 1 calc R U
H2C H 0.5579 0.5952 0.4368 0.063 Uiso 1 1 calc R U
C3 C 0.5427(4) 1.0419(5) 0.4084(2) 0.0302(14) Uani 1 1 d . .
C4 C 0.5187(5) 1.1425(6) 0.4186(3) 0.0456(19) Uani 1 1 d . .
H4 H 0.5329 1.1969 0.3995 0.055 Uiso 1 1 calc R U
C5 C 0.4745(5) 1.1654(6) 0.4562(3) 0.055(2) Uani 1 1 d . .
H5 H 0.4584 1.2341 0.4618 0.066 Uiso 1 1 calc R U
C6 C 0.4545(4) 1.0886(6) 0.4851(3) 0.0452(19) Uani 1 1 d . .
H6 H 0.4244 1.1037 0.5105 0.054 Uiso 1 1 calc R U
C7 C 0.4790(4) 0.9889(6) 0.4767(2) 0.0347(15) Uani 1 1 d . .
H7 H 0.4670 0.9354 0.4967 0.042 Uiso 1 1 calc R U
C8 C 0.5212(4) 0.9679(5) 0.4388(2) 0.0306(14) Uani 1 1 d . .
H8 H 0.5363 0.8989 0.4334 0.037 Uiso 1 1 calc R U
C9 C 0.5393(3) 1.0309(4) 0.3193(2) 0.0250(12) Uani 1 1 d . .
C10 C 0.5447(5) 0.9640(6) 0.2843(3) 0.053(2) Uani 1 1 d . .
H10 H 0.5772 0.9049 0.2872 0.064 Uiso 1 1 calc R U
C11 C 0.5046(6) 0.9794(6) 0.2451(3) 0.055(2) Uani 1 1 d . .
H11 H 0.5097 0.9309 0.2221 0.067 Uiso 1 1 calc R U
C12 C 0.4578(4) 1.0645(6) 0.2395(3) 0.0411(17) Uani 1 1 d . .
H12 H 0.4317 1.0769 0.2126 0.049 Uiso 1 1 calc R U
C13 C 0.4498(4) 1.1307(6) 0.2736(2) 0.0394(17) Uani 1 1 d . .
H13 H 0.4165 1.1890 0.2707 0.047 Uiso 1 1 calc R U
C14 C 0.4896(4) 1.1142(5) 0.3129(2) 0.0344(15) Uani 1 1 d . .
H14 H 0.4824 1.1617 0.3361 0.041 Uiso 1 1 calc R U
C15 C 0.6749(4) 1.0824(5) 0.3599(2) 0.0276(13) Uani 1 1 d . .
C16 C 0.7148(4) 1.0916(5) 0.3207(3) 0.0384(16) Uani 1 1 d . .
H16 H 0.6908 1.0656 0.2950 0.046 Uiso 1 1 calc R U
C17 C 0.7882(5) 1.1372(6) 0.3178(3) 0.0460(19) Uani 1 1 d . .
H17 H 0.8142 1.1411 0.2904 0.055 Uiso 1 1 calc R U
C18 C 0.8240(4) 1.1771(6) 0.3547(3) 0.0445(18) Uani 1 1 d . .
H18 H 0.8744 1.2086 0.3527 0.053 Uiso 1 1 calc R U
C19 C 0.7863(4) 1.1708(5) 0.3939(3) 0.0415(15) Uani 1 1 d . .
H19 H 0.8103 1.1983 0.4193 0.050 Uiso 1 1 calc R U
C20 C 0.7126(4) 1.1240(5) 0.3966(3) 0.0399(16) Uani 1 1 d . .
H20 H 0.6871 1.1202 0.4242 0.048 Uiso 1 1 calc R U
C21 C 0.8084(3) 0.4934(5) 0.3974(2) 0.0268(14) Uani 1 1 d . .
H21A H 0.8398 0.5093 0.4238 0.032 Uiso 1 1 calc R U
H21B H 0.8171 0.4202 0.3902 0.032 Uiso 1 1 calc R U
C22 C 0.8381(4) 0.5599(5) 0.3595(2) 0.0313(14) Uani 1 1 d . .
H22A H 0.8260 0.5251 0.3315 0.038 Uiso 1 1 calc R U
H22B H 0.8961 0.5671 0.3616 0.038 Uiso 1 1 calc R U
C23 C 0.6498(4) 0.4110(5) 0.3797(2) 0.0289(14) Uani 1 1 d . .
H23 H 0.6650 0.3440 0.3932 0.035 Uiso 1 1 calc R U
C24 C 0.6754(5) 0.4076(6) 0.3316(3) 0.044(2) Uani 1 1 d . .
H24A H 0.6483 0.3510 0.3168 0.066 Uiso 1 1 calc R U
H24B H 0.7326 0.3970 0.3299 0.066 Uiso 1 1 calc R U
H24C H 0.6617 0.4726 0.3174 0.066 Uiso 1 1 calc R U
C25 C 0.5604(4) 0.4210(6) 0.3834(3) 0.045(2) Uani 1 1 d . .
H25A H 0.5351 0.3666 0.3663 0.068 Uiso 1 1 calc R U
H25B H 0.5439 0.4881 0.3723 0.068 Uiso 1 1 calc R U
H25C H 0.5448 0.4146 0.4141 0.068 Uiso 1 1 calc R U
C26 C 0.6893(4) 0.4809(5) 0.4680(2) 0.0274(13) Uani 1 1 d . .
H26 H 0.6312 0.4810 0.4737 0.033 Uiso 1 1 calc R U
C27 C 0.7254(4) 0.5629(5) 0.4972(3) 0.0357(15) Uani 1 1 d . .
H27A H 0.7124 0.5481 0.5278 0.053 Uiso 1 1 calc R U
H27B H 0.7041 0.6303 0.4892 0.053 Uiso 1 1 calc R U
H27C H 0.7828 0.5632 0.4935 0.053 Uiso 1 1 calc R U
C28 C 0.7193(5) 0.3744(5) 0.4795(2) 0.0428(18) Uani 1 1 d . .
H28A H 0.7120 0.3622 0.5108 0.064 Uiso 1 1 calc R U
H28B H 0.7755 0.3693 0.4723 0.064 Uiso 1 1 calc R U
H28C H 0.6898 0.3228 0.4629 0.064 Uiso 1 1 calc R U
C29 C 0.7939(4) 0.7326(6) 0.3022(2) 0.0349(16) Uani 1 1 d . .
H29 H 0.7753 0.8055 0.3023 0.042 Uiso 1 1 calc R U
C30 C 0.7336(4) 0.6705(7) 0.2754(2) 0.0455(19) Uani 1 1 d . .
H30A H 0.7266 0.7026 0.2467 0.068 Uiso 1 1 calc R U
H30B H 0.6829 0.6694 0.2908 0.068 Uiso 1 1 calc R U
H30C H 0.7528 0.6001 0.2716 0.068 Uiso 1 1 calc R U
C31 C 0.8744(5) 0.7320(8) 0.2814(3) 0.057(2) Uani 1 1 d . .
H31A H 0.8703 0.7568 0.2513 0.085 Uiso 1 1 calc R U
H31B H 0.8954 0.6619 0.2814 0.085 Uiso 1 1 calc R U
H31C H 0.9098 0.7770 0.2979 0.085 Uiso 1 1 calc R U
C32 C 0.8628(3) 0.7720(5) 0.3884(3) 0.0305(13) Uani 1 1 d . .
H32 H 0.9171 0.7563 0.3775 0.037 Uiso 1 1 calc R U
C33 C 0.8607(4) 0.7489(5) 0.4376(2) 0.0317(14) Uani 1 1 d . .
H33A H 0.8983 0.7937 0.4528 0.048 Uiso 1 1 calc R U
H33B H 0.8752 0.6770 0.4426 0.048 Uiso 1 1 calc R U
H33C H 0.8074 0.7613 0.4489 0.048 Uiso 1 1 calc R U
C34 C 0.8464(4) 0.8869(5) 0.3801(3) 0.043(2) Uani 1 1 d . .
H34A H 0.8836 0.9285 0.3971 0.065 Uiso 1 1 calc R U
H34B H 0.7923 0.9032 0.3890 0.065 Uiso 1 1 calc R U
H34C H 0.8529 0.9019 0.3490 0.065 Uiso 1 1 calc R U
Pd2 Pd 0.68969(2) 0.82860(3) 0.60913(2) 0.02193(9) Uani 1 1 d . .
P3 P 0.72157(9) 0.99222(11) 0.59160(6) 0.0250(3) Uani 1 1 d . .
P4 P 0.81155(8) 0.81738(12) 0.64205(5) 0.0225(3) Uani 1 1 d . .
N2 N 0.6413(3) 0.6027(4) 0.63637(17) 0.0232(10) Uani 1 1 d . .
B2 B 0.6170(4) 0.4857(5) 0.6406(2) 0.0210(12) Uani 1 1 d . .
C35 C 0.6583(3) 0.6856(4) 0.6272(2) 0.0219(11) Uani 1 1 d . .
C36 C 0.5854(4) 0.8376(6) 0.5726(3) 0.0422(19) Uani 1 1 d . .
H36A H 0.5399 0.8363 0.5923 0.063 Uiso 1 1 calc R U
H36B H 0.5825 0.7791 0.5526 0.063 Uiso 1 1 calc R U
H36C H 0.5850 0.9016 0.5558 0.063 Uiso 1 1 calc R U
C37 C 0.5692(3) 0.4579(4) 0.5959(2) 0.0219(12) Uani 1 1 d . .
C38 C 0.5376(3) 0.5325(5) 0.5681(2) 0.0240(12) Uani 1 1 d . .
H38 H 0.5444 0.6030 0.5751 0.029 Uiso 1 1 calc R U
C39 C 0.4968(4) 0.5061(5) 0.5307(2) 0.0308(14) Uani 1 1 d . .
H39 H 0.4760 0.5590 0.5128 0.037 Uiso 1 1 calc R U
C40 C 0.4854(4) 0.4052(5) 0.5188(2) 0.0354(15) Uani 1 1 d . .
H40 H 0.4581 0.3877 0.4927 0.042 Uiso 1 1 calc R U
C41 C 0.5150(5) 0.3308(6) 0.5462(3) 0.0461(19) Uani 1 1 d . .
H41 H 0.5067 0.2605 0.5393 0.055 Uiso 1 1 calc R U
C42 C 0.5569(4) 0.3562(5) 0.5835(2) 0.0362(16) Uani 1 1 d . .
H42 H 0.5777 0.3028 0.6012 0.043 Uiso 1 1 calc R U
C43 C 0.5639(3) 0.4722(4) 0.6843(2) 0.0239(12) Uani 1 1 d . .
C44 C 0.5710(4) 0.5379(5) 0.7203(2) 0.0360(16) Uani 1 1 d . .
H44 H 0.6047 0.5960 0.7184 0.043 Uiso 1 1 calc R U
C45 C 0.5297(5) 0.5201(7) 0.7590(3) 0.046(2) Uani 1 1 d . .
H45 H 0.5366 0.5653 0.7830 0.055 Uiso 1 1 calc R U
C46 C 0.4796(4) 0.4392(6) 0.7627(3) 0.0353(16) Uani 1 1 d . .
H46 H 0.4518 0.4273 0.7891 0.042 Uiso 1 1 calc R U
C47 C 0.4697(4) 0.3742(5) 0.7273(3) 0.0351(16) Uani 1 1 d . .
H47 H 0.4345 0.3177 0.7293 0.042 Uiso 1 1 calc R U
C48 C 0.5109(3) 0.3912(5) 0.6892(2) 0.0282(13) Uani 1 1 d . .
H48 H 0.5028 0.3460 0.6653 0.034 Uiso 1 1 calc R U
C49 C 0.7012(4) 0.4235(4) 0.6454(2) 0.0242(12) Uani 1 1 d . .
C50 C 0.7390(4) 0.4140(6) 0.6856(2) 0.0392(17) Uani 1 1 d . .
H50 H 0.7131 0.4383 0.7111 0.047 Uiso 1 1 calc R U
C51 C 0.8137(4) 0.3700(7) 0.6895(3) 0.050(2) Uani 1 1 d . .
H51 H 0.8388 0.3670 0.7172 0.060 Uiso 1 1 calc R U
C52 C 0.8506(4) 0.3311(6) 0.6535(3) 0.046(2) Uani 1 1 d . .
H52 H 0.9001 0.2976 0.6564 0.055 Uiso 1 1 calc R U
C53 C 0.8168(4) 0.3400(5) 0.6135(3) 0.0417(17) Uani 1 1 d . .
H53 H 0.8433 0.3149 0.5883 0.050 Uiso 1 1 calc R U
C54 C 0.7425(3) 0.3863(4) 0.6095(3) 0.0318(12) Uani 1 1 d . .
H54 H 0.7196 0.3925 0.5813 0.038 Uiso 1 1 calc R U
C55 C 0.8265(3) 1.0138(5) 0.6048(3) 0.0302(15) Uani 1 1 d . .
H55A H 0.8588 0.9993 0.5786 0.036 Uiso 1 1 calc R U
H55B H 0.8341 1.0869 0.6126 0.036 Uiso 1 1 calc R U
C56 C 0.8559(4) 0.9466(5) 0.6427(2) 0.0298(14) Uani 1 1 d . .
H56A H 0.8430 0.9806 0.6707 0.036 Uiso 1 1 calc R U
H56B H 0.9140 0.9402 0.6408 0.036 Uiso 1 1 calc R U
C57 C 0.6675(4) 1.0929(5) 0.6217(3) 0.0393(18) Uani 1 1 d . .
H57 H 0.6813 1.1603 0.6081 0.047 Uiso 1 1 calc R U
C58 C 0.6911(5) 1.0985(6) 0.6692(3) 0.047(2) Uani 1 1 d . .
H58A H 0.6598 1.1513 0.6839 0.070 Uiso 1 1 calc R U
H58B H 0.7473 1.1159 0.6713 0.070 Uiso 1 1 calc R U
H58C H 0.6818 1.0318 0.6831 0.070 Uiso 1 1 calc R U
C59 C 0.5771(4) 1.0786(6) 0.6171(3) 0.047(2) Uani 1 1 d . .
H59A H 0.5498 1.1345 0.6323 0.070 Uiso 1 1 calc R U
H59B H 0.5616 1.0128 0.6299 0.070 Uiso 1 1 calc R U
H59C H 0.5627 1.0795 0.5861 0.070 Uiso 1 1 calc R U
C60 C 0.7120(4) 1.0300(5) 0.5341(2) 0.0333(15) Uani 1 1 d . .
H60 H 0.6545 1.0392 0.5279 0.040 Uiso 1 1 calc R U
C61 C 0.7426(5) 0.9453(5) 0.5036(3) 0.0415(18) Uani 1 1 d . .
H61A H 0.7305 0.9634 0.4733 0.062 Uiso 1 1 calc R U
H61B H 0.7170 0.8801 0.5110 0.062 Uiso 1 1 calc R U
H61C H 0.7999 0.9384 0.5071 0.062 Uiso 1 1 calc R U
C62 C 0.7531(5) 1.1329(5) 0.5245(2) 0.0457(19) Uani 1 1 d . .
H62A H 0.7402 1.1550 0.4948 0.069 Uiso 1 1 calc R U
H62B H 0.8104 1.1244 0.5272 0.069 Uiso 1 1 calc R U
H62C H 0.7350 1.1847 0.5454 0.069 Uiso 1 1 calc R U
C63 C 0.8141(4) 0.7714(6) 0.6985(2) 0.0313(14) Uani 1 1 d . .
H63 H 0.7972 0.6978 0.6979 0.038 Uiso 1 1 calc R U
C64 C 0.7525(4) 0.8294(6) 0.7257(2) 0.0408(17) Uani 1 1 d . .
H64A H 0.7511 0.8010 0.7553 0.061 Uiso 1 1 calc R U
H64B H 0.7004 0.8219 0.7121 0.061 Uiso 1 1 calc R U
H64C H 0.7666 0.9022 0.7270 0.061 Uiso 1 1 calc R U
C65 C 0.8955(4) 0.7740(8) 0.7194(3) 0.055(2) Uani 1 1 d . .
H65A H 0.8931 0.7426 0.7484 0.082 Uiso 1 1 calc R U
H65B H 0.9132 0.8454 0.7220 0.082 Uiso 1 1 calc R U
H65C H 0.9328 0.7358 0.7011 0.082 Uiso 1 1 calc R U
C66 C 0.8821(3) 0.7355(4) 0.6121(2) 0.0269(12) Uani 1 1 d . .
H66 H 0.9365 0.7532 0.6222 0.032 Uiso 1 1 calc R U
C67 C 0.8775(4) 0.7569(5) 0.5633(2) 0.0320(14) Uani 1 1 d . .
H67A H 0.9196 0.7196 0.5482 0.048 Uiso 1 1 calc R U
H67B H 0.8836 0.8307 0.5581 0.048 Uiso 1 1 calc R U
H67C H 0.8261 0.7343 0.5522 0.048 Uiso 1 1 calc R U
C68 C 0.8686(4) 0.6217(5) 0.6207(3) 0.0415(19) Uani 1 1 d . .
H68A H 0.9051 0.5811 0.6028 0.062 Uiso 1 1 calc R U
H68B H 0.8141 0.6037 0.6131 0.062 Uiso 1 1 calc R U
H68C H 0.8779 0.6070 0.6516 0.062 Uiso 1 1 calc R U

loop_
_atom_site_aniso_label
_atom_site_aniso_U_11
_atom_site_aniso_U_22
_atom_site_aniso_U_33
_atom_site_aniso_U_23
_atom_site_aniso_U_13
_atom_site_aniso_U_12
Pd1 0.01790(18) 0.01839(18) 0.0307(2) 0.0050(2) 0.00020(18) 0.00174(15)
P1 0.0226(8) 0.0197(7) 0.0275(8) 0.0024(6) -0.0026(6) 0.0030(5)
P2 0.0186(7) 0.0284(8) 0.0236(8) 0.0017(6) 0.0011(6) -0.0013(6)
N1 0.029(3) 0.018(2) 0.031(3) 0.005(2) -0.001(2) -0.0020(18)
B1 0.033(4) 0.012(3) 0.038(4) 0.004(3) -0.010(3) 0.001(2)
C1 0.027(3) 0.024(3) 0.029(3) 0.002(2) 0.001(2) 0.000(2)
C2 0.034(4) 0.032(4) 0.059(5) 0.017(3) 0.012(3) 0.009(3)
C3 0.032(3) 0.024(3) 0.035(4) -0.001(2) -0.011(3) -0.003(2)
C4 0.068(5) 0.030(4) 0.039(4) -0.005(3) -0.009(4) 0.005(3)
C5 0.079(6) 0.042(5) 0.045(5) -0.027(4) -0.010(4) 0.020(4)
C6 0.045(4) 0.055(5) 0.035(4) -0.016(3) -0.007(3) -0.004(4)
C7 0.026(3) 0.043(4) 0.035(4) 0.001(3) -0.005(3) -0.003(3)
C8 0.025(3) 0.028(3) 0.039(4) 0.002(3) -0.004(3) 0.000(2)
C9 0.027(3) 0.018(3) 0.030(3) 0.005(2) -0.005(2) -0.001(2)
C10 0.077(6) 0.038(4) 0.045(5) -0.006(3) -0.025(4) 0.025(4)
C11 0.085(6) 0.038(4) 0.043(5) -0.010(4) -0.026(4) 0.009(4)
C12 0.045(4) 0.038(4) 0.040(5) 0.005(3) -0.018(3) 0.002(3)
C13 0.047(4) 0.035(4) 0.037(4) 0.002(3) -0.014(3) 0.006(3)
C14 0.037(4) 0.030(3) 0.036(4) 0.001(3) -0.010(3) 0.002(3)
C15 0.032(3) 0.020(3) 0.031(4) 0.005(2) -0.002(3) 0.003(2)
C16 0.032(4) 0.041(4) 0.042(4) 0.004(3) -0.005(3) 0.003(3)
C17 0.038(4) 0.055(5) 0.045(5) 0.017(4) 0.004(4) 0.009(4)
C18 0.029(3) 0.037(4) 0.068(6) 0.010(4) 0.010(3) 0.002(3)
C19 0.038(3) 0.033(3) 0.054(4) -0.002(4) -0.004(4) -0.007(3)
C20 0.043(4) 0.029(3) 0.047(5) 0.000(3) -0.002(3) -0.009(3)
C21 0.022(3) 0.030(3) 0.029(4) -0.006(3) -0.003(2) 0.007(2)
C22 0.023(3) 0.040(4) 0.031(4) -0.009(3) 0.000(3) 0.005(2)
C23 0.035(3) 0.019(3) 0.032(4) 0.005(2) -0.010(3) -0.004(2)
C24 0.053(5) 0.037(4) 0.042(5) -0.013(4) -0.012(4) -0.001(3)
C25 0.042(4) 0.038(4) 0.056(6) 0.012(4) -0.009(3) -0.020(3)
C26 0.035(3) 0.022(3) 0.026(3) 0.002(2) 0.001(3) 0.003(2)
C27 0.046(4) 0.029(3) 0.032(4) 0.002(3) 0.003(3) -0.001(3)
C28 0.075(5) 0.025(3) 0.028(4) 0.005(3) -0.006(3) 0.004(3)
C29 0.030(3) 0.044(4) 0.031(4) 0.009(3) -0.001(3) -0.011(3)
C30 0.047(4) 0.062(5) 0.028(4) 0.007(4) -0.009(3) -0.017(4)
C31 0.052(5) 0.085(7) 0.033(5) 0.003(4) 0.005(4) -0.022(4)
C32 0.021(3) 0.034(3) 0.037(4) -0.002(3) -0.001(3) -0.004(2)
C33 0.030(3) 0.031(3) 0.034(4) -0.009(3) 0.001(3) -0.002(2)
C34 0.042(4) 0.032(4) 0.056(6) 0.000(3) -0.009(3) -0.010(3)
Pd2 0.01670(18) 0.01609(17) 0.0330(2) 0.0038(2) -0.00394(18) -0.00149(15)
P3 0.0312(8) 0.0148(7) 0.0290(8) 0.0019(6) 0.0031(6) -0.0006(5)
P4 0.0167(7) 0.0246(7) 0.0263(8) -0.0010(6) -0.0013(5) -0.0052(6)
N2 0.018(2) 0.022(2) 0.029(3) 0.003(2) -0.0036(19) -0.0024(17)
B2 0.023(3) 0.015(3) 0.025(3) 0.001(2) -0.003(2) -0.005(2)
C35 0.012(2) 0.019(3) 0.035(3) 0.006(2) -0.005(2) -0.0025(18)
C36 0.032(4) 0.036(4) 0.059(5) 0.017(3) -0.021(3) -0.002(3)
C37 0.018(3) 0.018(3) 0.030(3) 0.002(2) 0.001(2) -0.0015(19)
C38 0.019(3) 0.024(3) 0.029(3) -0.002(2) -0.001(2) 0.001(2)
C39 0.023(3) 0.041(4) 0.028(3) 0.001(3) 0.001(2) 0.008(3)
C40 0.032(4) 0.041(4) 0.033(4) -0.009(3) -0.011(3) -0.001(3)
C41 0.058(5) 0.028(4) 0.052(5) -0.007(3) -0.020(4) -0.011(3)
C42 0.045(4) 0.024(3) 0.040(4) -0.003(3) -0.009(3) -0.001(3)
C43 0.017(3) 0.021(3) 0.034(4) 0.000(2) -0.004(2) 0.003(2)
C44 0.034(4) 0.032(4) 0.042(4) -0.011(3) 0.008(3) -0.013(3)
C45 0.044(4) 0.053(5) 0.040(5) -0.018(4) 0.010(3) -0.006(4)
C46 0.022(3) 0.045(4) 0.039(4) 0.004(3) 0.009(3) 0.001(3)
C47 0.023(3) 0.035(4) 0.048(5) 0.006(3) 0.003(3) -0.008(3)
C48 0.026(3) 0.027(3) 0.032(4) 0.001(3) -0.001(2) -0.002(2)
C49 0.027(3) 0.018(3) 0.028(3) 0.009(2) 0.001(2) 0.002(2)
C50 0.028(4) 0.054(5) 0.035(4) 0.016(3) 0.001(3) 0.007(3)
C51 0.032(4) 0.066(5) 0.052(5) 0.021(4) -0.008(4) 0.003(4)
C52 0.025(3) 0.043(4) 0.071(6) 0.024(4) 0.007(4) 0.009(3)
C53 0.036(3) 0.031(3) 0.058(5) 0.001(3) 0.013(4) 0.006(3)
C54 0.036(3) 0.027(3) 0.032(3) -0.001(3) 0.001(3) 0.002(2)
C55 0.036(4) 0.018(3) 0.036(4) -0.002(3) 0.009(3) -0.012(2)
C56 0.025(3) 0.027(3) 0.037(4) -0.005(3) 0.002(3) -0.011(2)
C57 0.046(4) 0.021(3) 0.051(5) 0.003(3) 0.023(3) 0.000(3)
C58 0.063(5) 0.032(4) 0.045(6) -0.008(4) 0.016(4) 0.004(3)
C59 0.038(4) 0.040(4) 0.062(6) 0.012(4) 0.018(4) 0.009(3)
C60 0.046(4) 0.023(3) 0.031(4) 0.003(3) -0.001(3) 0.007(3)
C61 0.068(5) 0.027(3) 0.030(4) -0.001(3) -0.001(3) 0.009(3)
C62 0.083(6) 0.024(3) 0.030(4) 0.013(3) 0.000(4) -0.001(3)
C63 0.024(3) 0.041(4) 0.028(4) 0.004(3) -0.003(2) -0.002(3)
C64 0.042(4) 0.047(4) 0.033(4) 0.010(3) 0.005(3) 0.005(3)
C65 0.033(4) 0.090(7) 0.041(5) 0.000(4) -0.009(3) 0.003(4)
C66 0.018(3) 0.027(3) 0.036(4) 0.002(3) 0.000(3) 0.0012(19)
C67 0.028(3) 0.031(3) 0.037(4) -0.008(3) 0.001(3) 0.003(2)
C68 0.029(4) 0.028(3) 0.067(6) -0.003(3) 0.001(3) 0.004(3)

loop_
_atom_type_symbol
_atom_type_description
_atom_type_scat_dispersion_real
_atom_type_scat_dispersion_imag
_atom_type_scat_source
C C 0.0033 0.0016 'International Tables Vol C Tables 4.2.6.8 and 6.1.1.4'
H H 0.0000 0.0000 'International Tables Vol C Tables 4.2.6.8 and 6.1.1.4'
B B 0.0013 0.0007 'International Tables Vol C Tables 4.2.6.8 and 6.1.1.4'
N N 0.0061 0.0033 'International Tables Vol C Tables 4.2.6.8 and 6.1.1.4'
P P 0.1023 0.0942 'International Tables Vol C Tables 4.2.6.8 and 6.1.1.4'
Pd Pd -0.9988 1.0072 'International Tables Vol C Tables 4.2.6.8 and 6.1.1.4'

loop_
_geom_angle_atom_site_label_1
_geom_angle_atom_site_label_2
_geom_angle_atom_site_label_3
_geom_angle
C1 Pd1 C2 87.4(3)
C1 Pd1 P1 177.78(17)
C2 Pd1 P1 91.00(19)
C1 Pd1 P2 94.66(17)
C2 Pd1 P2 174.1(2)
P1 Pd1 P2 87.12(6)
C23 P1 C26 104.8(3)
C23 P1 C21 105.4(3)
C26 P1 C21 106.2(3)
C23 P1 Pd1 116.2(2)
C26 P1 Pd1 115.0(2)
C21 P1 Pd1 108.5(2)
C22 P2 C32 105.7(3)
C22 P2 C29 106.5(3)
C32 P2 C29 105.4(3)
C22 P2 Pd1 108.4(2)
C32 P2 Pd1 114.3(2)
C29 P2 Pd1 115.8(2)
C1 N1 B1 172.6(6)
N1 B1 C3 105.1(5)
N1 B1 C9 107.9(5)
C3 B1 C9 113.8(5)
N1 B1 C15 104.6(5)
C3 B1 C15 114.0(6)
C9 B1 C15 110.7(5)
N1 C1 Pd1 177.0(5)
Pd1 C2 H2A 109.5
Pd1 C2 H2B 109.5
H2A C2 H2B 109.5
Pd1 C2 H2C 109.5
H2A C2 H2C 109.5
H2B C2 H2C 109.5
C8 C3 C4 114.8(7)
C8 C3 B1 124.5(6)
C4 C3 B1 120.7(6)
C5 C4 C3 122.3(8)
C5 C4 H4 118.8
C3 C4 H4 118.8
C6 C5 C4 120.2(7)
C6 C5 H5 119.9
C4 C5 H5 119.9
C5 C6 C7 119.1(8)
C5 C6 H6 120.4
C7 C6 H6 120.4
C6 C7 C8 119.6(7)
C6 C7 H7 120.2
C8 C7 H7 120.2
C3 C8 C7 124.0(6)
C3 C8 H8 118.0
C7 C8 H8 118.0
C10 C9 C14 115.0(6)
C10 C9 B1 123.2(6)
C14 C9 B1 121.6(6)
C9 C10 C11 123.0(7)
C9 C10 H10 118.5
C11 C10 H10 118.5
C12 C11 C10 120.2(8)
C12 C11 H11 119.9
C10 C11 H11 119.9
C13 C12 C11 118.3(7)
C13 C12 H12 120.9
C11 C12 H12 120.9
C12 C13 C14 121.0(7)
C12 C13 H13 119.5
C14 C13 H13 119.5
C9 C14 C13 122.4(7)
C9 C14 H14 118.8
C13 C14 H14 118.8
C16 C15 C20 116.1(6)
C16 C15 B1 121.9(6)
C20 C15 B1 121.9(7)
C17 C16 C15 122.2(7)
C17 C16 H16 118.9
C15 C16 H16 118.9
C16 C17 C18 120.2(8)
C16 C17 H17 119.9
C18 C17 H17 119.9
C19 C18 C17 119.4(7)
C19 C18 H18 120.3
C17 C18 H18 120.3
C18 C19 C20 120.0(8)
C18 C19 H19 120.0
C20 C19 H19 120.0
C19 C20 C15 122.0(8)
C19 C20 H20 119.0
C15 C20 H20 119.0
C22 C21 P1 113.0(4)
C22 C21 H21A 109.0
P1 C21 H21A 109.0
C22 C21 H21B 109.0
P1 C21 H21B 109.0
H21A C21 H21B 107.8
C21 C22 P2 112.2(4)
C21 C22 H22A 109.2
P2 C22 H22A 109.2
C21 C22 H22B 109.2
P2 C22 H22B 109.2
H22A C22 H22B 107.9
C25 C23 C24 110.8(6)
C25 C23 P1 112.4(5)
C24 C23 P1 111.1(5)
C25 C23 H23 107.4
C24 C23 H23 107.4
P1 C23 H23 107.4
C23 C24 H24A 109.5
C23 C24 H24B 109.5
H24A C24 H24B 109.5
C23 C24 H24C 109.5
H24A C24 H24C 109.5
H24B C24 H24C 109.5
C23 C25 H25A 109.5
C23 C25 H25B 109.5
H25A C25 H25B 109.5
C23 C25 H25C 109.5
H25A C25 H25C 109.5
H25B C25 H25C 109.5
C28 C26 C27 111.7(6)
C28 C26 P1 113.2(5)
C27 C26 P1 111.0(4)
C28 C26 H26 106.8
C27 C26 H26 106.8
P1 C26 H26 106.8
C26 C27 H27A 109.5
C26 C27 H27B 109.5
H27A C27 H27B 109.5
C26 C27 H27C 109.5
H27A C27 H27C 109.5
H27B C27 H27C 109.5
C26 C28 H28A 109.5
C26 C28 H28B 109.5
H28A C28 H28B 109.5
C26 C28 H28C 109.5
H28A C28 H28C 109.5
H28B C28 H28C 109.5
C31 C29 C30 111.9(7)
C31 C29 P2 114.1(5)
C30 C29 P2 109.6(5)
C31 C29 H29 107.0
C30 C29 H29 107.0
P2 C29 H29 107.0
C29 C30 H30A 109.5
C29 C30 H30B 109.5
H30A C30 H30B 109.5
C29 C30 H30C 109.5
H30A C30 H30C 109.5
H30B C30 H30C 109.5
C29 C31 H31A 109.5
C29 C31 H31B 109.5
H31A C31 H31B 109.5
C29 C31 H31C 109.5
H31A C31 H31C 109.5
H31B C31 H31C 109.5
C33 C32 C34 110.3(6)
C33 C32 P2 110.0(4)
C34 C32 P2 112.4(5)
C33 C32 H32 108.0
C34 C32 H32 108.0
P2 C32 H32 108.0
C32 C33 H33A 109.5
C32 C33 H33B 109.5
H33A C33 H33B 109.5
C32 C33 H33C 109.5
H33A C33 H33C 109.5
H33B C33 H33C 109.5
C32 C34 H34A 109.5
C32 C34 H34B 109.5
H34A C34 H34B 109.5
C32 C34 H34C 109.5
H34A C34 H34C 109.5
H34B C34 H34C 109.5
C35 Pd2 C36 88.6(2)
C35 Pd2 P3 177.23(18)
C36 Pd2 P3 91.2(2)
C35 Pd2 P4 93.32(15)
C36 Pd2 P4 173.7(2)
P3 Pd2 P4 87.11(6)
C60 P3 C55 104.8(3)
C60 P3 C57 104.2(3)
C55 P3 C57 105.1(3)
C60 P3 Pd2 117.3(2)
C55 P3 Pd2 108.7(2)
C57 P3 Pd2 115.6(2)
C63 P4 C56 106.2(3)
C63 P4 C66 105.4(3)
C56 P4 C66 105.6(3)
C63 P4 Pd2 117.1(2)
C56 P4 Pd2 108.2(2)
C66 P4 Pd2 113.6(2)
C35 N2 B2 170.5(6)
N2 B2 C43 108.3(5)
N2 B2 C37 105.9(5)
C43 B2 C37 113.2(5)
N2 B2 C49 104.8(4)
C43 B2 C49 110.7(5)
C37 B2 C49 113.4(5)
N2 C35 Pd2 177.9(6)
Pd2 C36 H36A 109.5
Pd2 C36 H36B 109.5
H36A C36 H36B 109.5
Pd2 C36 H36C 109.5
H36A C36 H36C 109.5
H36B C36 H36C 109.5
C42 C37 C38 116.0(6)
C42 C37 B2 120.8(5)
C38 C37 B2 123.2(5)
C39 C38 C37 121.6(6)
C39 C38 H38 119.2
C37 C38 H38 119.2
C40 C39 C38 121.8(6)
C40 C39 H39 119.1
C38 C39 H39 119.1
C41 C40 C39 117.3(6)
C41 C40 H40 121.3
C39 C40 H40 121.3
C40 C41 C42 121.4(7)
C40 C41 H41 119.3
C42 C41 H41 119.3
C41 C42 C37 121.8(7)
C41 C42 H42 119.1
C37 C42 H42 119.1
C48 C43 C44 115.6(6)
C48 C43 B2 121.8(6)
C44 C43 B2 122.5(5)
C45 C44 C43 121.6(6)
C45 C44 H44 119.2
C43 C44 H44 119.2
C46 C45 C44 120.9(7)
C46 C45 H45 119.5
C44 C45 H45 119.5
C45 C46 C47 119.0(7)
C45 C46 H46 120.5
C47 C46 H46 120.5
C48 C47 C46 120.2(6)
C48 C47 H47 119.9
C46 C47 H47 119.9
C47 C48 C43 122.6(7)
C47 C48 H48 118.7
C43 C48 H48 118.7
C54 C49 C50 115.9(6)
C54 C49 B2 122.4(6)
C50 C49 B2 121.4(6)
C49 C50 C51 122.0(7)
C49 C50 H50 119.0
C51 C50 H50 119.0
C52 C51 C50 119.9(8)
C52 C51 H51 120.1
C50 C51 H51 120.1
C53 C52 C51 120.3(7)
C53 C52 H52 119.9
C51 C52 H52 119.9
C52 C53 C54 119.6(8)
C52 C53 H53 120.2
C54 C53 H53 120.2
C49 C54 C53 122.3(7)
C49 C54 H54 118.9
C53 C54 H54 118.9
C56 C55 P3 113.1(4)
C56 C55 H55A 109.0
P3 C55 H55A 109.0
C56 C55 H55B 109.0
P3 C55 H55B 109.0
H55A C55 H55B 107.8
C55 C56 P4 112.3(4)
C55 C56 H56A 109.1
P4 C56 H56A 109.1
C55 C56 H56B 109.1
P4 C56 H56B 109.1
H56A C56 H56B 107.9
C58 C57 C59 110.9(6)
C58 C57 P3 112.5(5)
C59 C57 P3 111.1(5)
C58 C57 H57 107.4
C59 C57 H57 107.4
P3 C57 H57 107.4
C57 C58 H58A 109.5
C57 C58 H58B 109.5
H58A C58 H58B 109.5
C57 C58 H58C 109.5
H58A C58 H58C 109.5
H58B C58 H58C 109.5
C57 C59 H59A 109.5
C57 C59 H59B 109.5
H59A C59 H59B 109.5
C57 C59 H59C 109.5
H59A C59 H59C 109.5
H59B C59 H59C 109.5
C61 C60 C62 110.9(6)
C61 C60 P3 111.2(5)
C62 C60 P3 112.2(5)
C61 C60 H60 107.5
C62 C60 H60 107.5
P3 C60 H60 107.5
C60 C61 H61A 109.5
C60 C61 H61B 109.5
H61A C61 H61B 109.5
C60 C61 H61C 109.5
H61A C61 H61C 109.5
H61B C61 H61C 109.5
C60 C62 H62A 109.5
C60 C62 H62B 109.5
H62A C62 H62B 109.5
C60 C62 H62C 109.5
H62A C62 H62C 109.5
H62B C62 H62C 109.5
C65 C63 C64 112.2(7)
C65 C63 P4 114.2(5)
C64 C63 P4 109.6(5)
C65 C63 H63 106.8
C64 C63 H63 106.8
P4 C63 H63 106.8
C63 C64 H64A 109.5
C63 C64 H64B 109.5
H64A C64 H64B 109.5
C63 C64 H64C 109.5
H64A C64 H64C 109.5
H64B C64 H64C 109.5
C63 C65 H65A 109.5
C63 C65 H65B 109.5
H65A C65 H65B 109.5
C63 C65 H65C 109.5
H65A C65 H65C 109.5
H65B C65 H65C 109.5
C67 C66 C68 109.9(6)
C67 C66 P4 110.4(4)
C68 C66 P4 112.3(4)
C67 C66 H66 108.0
C68 C66 H66 108.0
P4 C66 H66 108.0
C66 C67 H67A 109.5
C66 C67 H67B 109.5
H67A C67 H67B 109.5
C66 C67 H67C 109.5
H67A C67 H67C 109.5
H67B C67 H67C 109.5
C66 C68 H68A 109.5
C66 C68 H68B 109.5
H68A C68 H68B 109.5
C66 C68 H68C 109.5
H68A C68 H68C 109.5
H68B C68 H68C 109.5

loop_
_geom_bond_atom_site_label_1
_geom_bond_atom_site_label_2
_geom_bond_distance
Pd1 C1 2.019(6)
Pd1 C2 2.086(7)
Pd1 P1 2.2593(15)
Pd1 P2 2.3038(16)
P1 C23 1.849(6)
P1 C26 1.850(7)
P1 C21 1.852(5)
P2 C22 1.837(7)
P2 C32 1.841(6)
P2 C29 1.846(7)
N1 C1 1.146(7)
N1 B1 1.578(8)
B1 C3 1.625(11)
B1 C9 1.639(9)
B1 C15 1.641(9)
C2 H2A 0.9800
C2 H2B 0.9800
C2 H2C 0.9800
C3 C8 1.390(9)
C3 C4 1.408(9)
C4 C5 1.406(12)
C4 H4 0.9500
C5 C6 1.379(12)
C5 H5 0.9500
C6 C7 1.387(10)
C6 H6 0.9500
C7 C8 1.391(10)
C7 H7 0.9500
C8 H8 0.9500
C9 C10 1.384(10)
C9 C14 1.388(8)
C10 C11 1.396(11)
C10 H10 0.9500
C11 C12 1.374(11)
C11 H11 0.9500
C12 C13 1.362(11)
C12 H12 0.9500
C13 C14 1.395(10)
C13 H13 0.9500
C14 H14 0.9500
C15 C16 1.382(11)
C15 C20 1.402(10)
C16 C17 1.382(10)
C16 H16 0.9500
C17 C18 1.384(13)
C17 H17 0.9500
C18 C19 1.363(12)
C18 H18 0.9500
C19 C20 1.392(9)
C19 H19 0.9500
C20 H20 0.9500
C21 C22 1.535(10)
C21 H21A 0.9900
C21 H21B 0.9900
C22 H22A 0.9900
C22 H22B 0.9900
C23 C25 1.524(9)
C23 C24 1.537(11)
C23 H23 1.0000
C24 H24A 0.9800
C24 H24B 0.9800
C24 H24C 0.9800
C25 H25A 0.9800
C25 H25B 0.9800
C25 H25C 0.9800
C26 C28 1.519(9)
C26 C27 1.523(9)
C26 H26 1.0000
C27 H27A 0.9800
C27 H27B 0.9800
C27 H27C 0.9800
C28 H28A 0.9800
C28 H28B 0.9800
C28 H28C 0.9800
C29 C31 1.506(10)
C29 C30 1.540(10)
C29 H29 1.0000
C30 H30A 0.9800
C30 H30B 0.9800
C30 H30C 0.9800
C31 H31A 0.9800
C31 H31B 0.9800
C31 H31C 0.9800
C32 C33 1.538(10)
C32 C34 1.543(9)
C32 H32 1.0000
C33 H33A 0.9800
C33 H33B 0.9800
C33 H33C 0.9800
C34 H34A 0.9800
C34 H34B 0.9800
C34 H34C 0.9800
Pd2 C35 2.014(5)
Pd2 C36 2.096(6)
Pd2 P3 2.2634(15)
Pd2 P4 2.3028(15)
P3 C60 1.836(7)
P3 C55 1.845(6)
P3 C57 1.847(7)
P4 C63 1.831(7)
P4 C56 1.844(6)
P4 C66 1.847(6)
N2 C35 1.153(7)
N2 B2 1.584(8)
B2 C43 1.623(9)
B2 C37 1.631(9)
B2 C49 1.647(9)
C36 H36A 0.9800
C36 H36B 0.9800
C36 H36C 0.9800
C37 C42 1.394(8)
C37 C38 1.397(8)
C38 C39 1.381(9)
C38 H38 0.9500
C39 C40 1.378(10)
C39 H39 0.9500
C40 C41 1.377(10)
C40 H40 0.9500
C41 C42 1.386(10)
C41 H41 0.9500
C42 H42 0.9500
C43 C48 1.394(8)
C43 C44 1.401(9)
C44 C45 1.395(11)
C44 H44 0.9500
C45 C46 1.358(10)
C45 H45 0.9500
C46 C47 1.386(11)
C46 H46 0.9500
C47 C48 1.379(10)
C47 H47 0.9500
C48 H48 0.9500
C49 C54 1.391(9)
C49 C50 1.393(10)
C50 C51 1.395(10)
C50 H50 0.9500
C51 C52 1.366(12)
C51 H51 0.9500
C52 C53 1.358(13)
C52 H52 0.9500
C53 C54 1.401(9)
C53 H53 0.9500
C54 H54 0.9500
C55 C56 1.536(10)
C55 H55A 0.9900
C55 H55B 0.9900
C56 H56A 0.9900
C56 H56B 0.9900
C57 C58 1.511(13)
C57 C59 1.549(10)
C57 H57 1.0000
C58 H58A 0.9800
C58 H58B 0.9800
C58 H58C 0.9800
C59 H59A 0.9800
C59 H59B 0.9800
C59 H59C 0.9800
C60 C61 1.536(10)
C60 C62 1.539(10)
C60 H60 1.0000
C61 H61A 0.9800
C61 H61B 0.9800
C61 H61C 0.9800
C62 H62A 0.9800
C62 H62B 0.9800
C62 H62C 0.9800
C63 C65 1.522(9)
C63 C64 1.533(10)
C63 H63 1.0000
C64 H64A 0.9800
C64 H64B 0.9800
C64 H64C 0.9800
C65 H65A 0.9800
C65 H65B 0.9800
C65 H65C 0.9800
C66 C67 1.522(10)
C66 C68 1.523(9)
C66 H66 1.0000
C67 H67A 0.9800
C67 H67B 0.9800
C67 H67C 0.9800
C68 H68A 0.9800
C68 H68B 0.9800
C68 H68C 0.9800

loop_
_geom_torsion_atom_site_label_1
_geom_torsion_atom_site_label_2
_geom_torsion_atom_site_label_3
_geom_torsion_atom_site_label_4
_geom_torsion
N1 B1 C3 C8 -7.9(8)
C9 B1 C3 C8 109.9(7)
C15 B1 C3 C8 -121.8(6)
N1 B1 C3 C4 172.0(6)
C9 B1 C3 C4 -70.1(7)
C15 B1 C3 C4 58.2(8)
C8 C3 C4 C5 -1.7(11)
B1 C3 C4 C5 178.4(7)
C3 C4 C5 C6 1.4(13)
C4 C5 C6 C7 0.4(12)
C5 C6 C7 C8 -1.7(11)
C4 C3 C8 C7 0.3(10)
B1 C3 C8 C7 -179.7(6)
C6 C7 C8 C3 1.4(10)
N1 B1 C9 C10 -23.1(9)
C3 B1 C9 C10 -139.3(7)
C15 B1 C9 C10 90.8(8)
N1 B1 C9 C14 161.3(6)
C3 B1 C9 C14 45.1(8)
C15 B1 C9 C14 -84.8(8)
C14 C9 C10 C11 1.2(13)
B1 C9 C10 C11 -174.7(8)
C9 C10 C11 C12 0.7(15)
C10 C11 C12 C13 -2.1(14)
C11 C12 C13 C14 1.7(13)
C10 C9 C14 C13 -1.7(11)
B1 C9 C14 C13 174.3(6)
C12 C13 C14 C9 0.3(12)
N1 B1 C15 C16 81.4(7)
C3 B1 C15 C16 -164.4(6)
C9 B1 C15 C16 -34.6(8)
N1 B1 C15 C20 -93.5(7)
C3 B1 C15 C20 20.7(8)
C9 B1 C15 C20 150.5(6)
C20 C15 C16 C17 1.2(10)
B1 C15 C16 C17 -174.0(6)
C15 C16 C17 C18 -1.0(11)
C16 C17 C18 C19 0.1(11)
C17 C18 C19 C20 0.4(11)
C18 C19 C20 C15 -0.1(11)
C16 C15 C20 C19 -0.7(10)
B1 C15 C20 C19 174.5(6)
C23 P1 C21 C22 95.6(5)
C26 P1 C21 C22 -153.6(5)
Pd1 P1 C21 C22 -29.5(5)
P1 C21 C22 P2 37.1(6)
C32 P2 C22 C21 95.0(5)
C29 P2 C22 C21 -153.2(4)
Pd1 P2 C22 C21 -27.9(5)
C26 P1 C23 C25 72.4(5)
C21 P1 C23 C25 -175.7(5)
Pd1 P1 C23 C25 -55.6(5)
C26 P1 C23 C24 -162.8(5)
C21 P1 C23 C24 -50.9(6)
Pd1 P1 C23 C24 69.2(5)
C23 P1 C26 C28 57.1(6)
C21 P1 C26 C28 -54.2(6)
Pd1 P1 C26 C28 -174.1(4)
C23 P1 C26 C27 -176.3(5)
C21 P1 C26 C27 72.4(5)
Pd1 P1 C26 C27 -47.6(5)
C22 P2 C29 C31 -55.3(6)
C32 P2 C29 C31 56.7(7)
Pd1 P2 C29 C31 -175.9(5)
C22 P2 C29 C30 70.9(6)
C32 P2 C29 C30 -177.0(5)
Pd1 P2 C29 C30 -49.7(6)
C22 P2 C32 C33 -73.1(5)
C29 P2 C32 C33 174.3(5)
Pd1 P2 C32 C33 46.0(5)
C22 P2 C32 C34 163.6(5)
C29 P2 C32 C34 51.0(6)
Pd1 P2 C32 C34 -77.4(6)
N2 B2 C37 C42 163.4(6)
C43 B2 C37 C42 -78.0(7)
C49 B2 C37 C42 49.1(8)
N2 B2 C37 C38 -17.3(7)
C43 B2 C37 C38 101.2(6)
C49 B2 C37 C38 -131.7(6)
C42 C37 C38 C39 -0.1(9)
B2 C37 C38 C39 -179.3(6)
C37 C38 C39 C40 -0.3(10)
C38 C39 C40 C41 1.3(10)
C39 C40 C41 C42 -2.0(12)
C40 C41 C42 C37 1.7(12)
C38 C37 C42 C41 -0.6(10)
B2 C37 C42 C41 178.7(7)
N2 B2 C43 C48 156.3(5)
C37 B2 C43 C48 39.2(7)
C49 B2 C43 C48 -89.3(7)
N2 B2 C43 C44 -26.8(8)
C37 B2 C43 C44 -144.0(6)
C49 B2 C43 C44 87.5(7)
C48 C43 C44 C45 2.5(10)
B2 C43 C44 C45 -174.6(7)
C43 C44 C45 C46 -1.4(12)
C44 C45 C46 C47 -0.3(12)
C45 C46 C47 C48 0.7(11)
C46 C47 C48 C43 0.6(10)
C44 C43 C48 C47 -2.1(9)
B2 C43 C48 C47 175.0(6)
N2 B2 C49 C54 -90.3(7)
C43 B2 C49 C54 153.2(5)
C37 B2 C49 C54 24.7(8)
N2 B2 C49 C50 83.4(7)
C43 B2 C49 C50 -33.2(8)
C37 B2 C49 C50 -161.6(6)
C54 C49 C50 C51 0.1(10)
B2 C49 C50 C51 -174.0(7)
C49 C50 C51 C52 -2.5(12)
C50 C51 C52 C53 3.5(12)
C51 C52 C53 C54 -2.1(11)
C50 C49 C54 C53 1.4(9)
B2 C49 C54 C53 175.4(6)
C52 C53 C54 C49 -0.4(10)
C60 P3 C55 C56 -154.9(5)
C57 P3 C55 C56 95.6(5)
Pd2 P3 C55 C56 -28.7(5)
P3 C55 C56 P4 36.6(6)
C63 P4 C56 C55 -154.4(5)
C66 P4 C56 C55 94.0(5)
Pd2 P4 C56 C55 -27.9(5)
C60 P3 C57 C58 -159.8(5)
C55 P3 C57 C58 -49.9(6)
Pd2 P3 C57 C58 70.0(6)
C60 P3 C57 C59 75.2(6)
C55 P3 C57 C59 -174.9(5)
Pd2 P3 C57 C59 -55.0(6)
C55 P3 C60 C61 78.8(6)
C57 P3 C60 C61 -171.0(5)
Pd2 P3 C60 C61 -41.8(6)
C55 P3 C60 C62 -45.9(6)
C57 P3 C60 C62 64.2(6)
Pd2 P3 C60 C62 -166.6(4)
C56 P4 C63 C65 -54.4(6)
C66 P4 C63 C65 57.3(6)
Pd2 P4 C63 C65 -175.4(5)
C56 P4 C63 C64 72.5(5)
C66 P4 C63 C64 -175.7(5)
Pd2 P4 C63 C64 -48.4(6)
C63 P4 C66 C67 172.6(4)
C56 P4 C66 C67 -75.3(5)
Pd2 P4 C66 C67 43.1(4)
C63 P4 C66 C68 49.5(6)
C56 P4 C66 C68 161.7(5)
Pd2 P4 C66 C68 -79.9(5)
